data_4023683
loop_
_publ_author_name
'Wei Jiang'
'Hualei Qian'
'Yan Li'
'Zhaohui Wang'

_publ_section_title
;
 Heteroatom-Annulated Perylenes: Practical Synthesis, Photophysical
 Properties, and Solid-State Packing Arrangement
;
_journal_name_full 'Journal of Organic Chemistry'
_journal_page_first 7369
_journal_page_last 7372
_journal_paper_doi 10.1021/jo8012622
_journal_volume 73
_journal_year 2008
_chemical_formula_moiety 'C20 H10 Se'
_chemical_formula_sum 'C20 H10 Se'
_chemical_formula_weight 329.24
_chemical_name_systematic
; 
 ? 
;
_space_group_IT_number 14
_symmetry_cell_setting monoclinic
_symmetry_space_group_name_Hall '-P 2ybc'
_symmetry_space_group_name_H-M 'P 1 21/c 1'
_atom_sites_solution_hydrogens geom
_atom_sites_solution_primary direct
_atom_sites_solution_secondary difmap
_audit_creation_method SHELXL-97
_cell_angle_alpha 90.00
_cell_angle_beta 113.396(3)
_cell_angle_gamma 90.00
_cell_formula_units_Z 4
_cell_length_a 18.073(6)
_cell_length_b 4.4289(13)
_cell_length_c 17.102(5)
_cell_measurement_reflns_used 3668
_cell_measurement_temperature 113(2)
_cell_measurement_theta_max 27.9
_cell_measurement_theta_min 2.3
_cell_volume 1256.3(7)
_computing_cell_refinement CrystalClear
_computing_data_collection CrystalClear
_computing_data_reduction CrystalClear
_computing_publication_material 'CrystalStructure 3.7.0'
_computing_structure_refinement 'SHELXL-97 (Sheldrick, 1997)'
_computing_structure_solution 'SHELXS-97 (Sheldrick, 1990)'
_diffrn_ambient_temperature 113(2)
_diffrn_detector_area_resol_mean 7.31
_diffrn_measured_fraction_theta_full 0.999
_diffrn_measured_fraction_theta_max 0.999
_diffrn_measurement_device_type 'Rigaku Saturn'
_diffrn_measurement_method \w
_diffrn_radiation_monochromator confocal
_diffrn_radiation_source 'rotating anode'
_diffrn_radiation_type MoK\a
_diffrn_radiation_wavelength 0.71070
_diffrn_reflns_av_R_equivalents 0.0443
_diffrn_reflns_av_sigmaI/netI 0.0385
_diffrn_reflns_limit_h_max 23
_diffrn_reflns_limit_h_min -23
_diffrn_reflns_limit_k_max 5
_diffrn_reflns_limit_k_min -5
_diffrn_reflns_limit_l_max 22
_diffrn_reflns_limit_l_min -22
_diffrn_reflns_number 14288
_diffrn_reflns_theta_full 27.90
_diffrn_reflns_theta_max 27.90
_diffrn_reflns_theta_min 2.39
_diffrn_standards_decay_% 0
_diffrn_standards_interval_count 0
_diffrn_standards_interval_time 0
_diffrn_standards_number 0
_exptl_absorpt_coefficient_mu 2.976
_exptl_absorpt_correction_T_max 0.7551
_exptl_absorpt_correction_T_min 0.5117
_exptl_absorpt_correction_type multi-scan
_exptl_absorpt_process_details Crystalclear
_exptl_crystal_colour orange
_exptl_crystal_density_diffrn 1.741
_exptl_crystal_density_method 'not measured'
_exptl_crystal_description prism
_exptl_crystal_F_000 656
_exptl_crystal_size_max 0.26
_exptl_crystal_size_mid 0.12
_exptl_crystal_size_min 0.10
_refine_diff_density_max 0.629
_refine_diff_density_min -0.797
_refine_diff_density_rms 0.094
_refine_ls_extinction_method none
_refine_ls_goodness_of_fit_ref 1.024
_refine_ls_hydrogen_treatment constr
_refine_ls_matrix_type full
_refine_ls_number_parameters 190
_refine_ls_number_reflns 3008
_refine_ls_number_restraints 0
_refine_ls_restrained_S_all 1.024
_refine_ls_R_factor_all 0.0360
_refine_ls_R_factor_gt 0.0297
_refine_ls_shift/su_max 0.000
_refine_ls_shift/su_mean 0.000
_refine_ls_structure_factor_coef Fsqd
_refine_ls_weighting_details 'calc w=1/[\s^2^(Fo^2^)+(0.0443P)^2^+0.0000P] where P=(Fo^2^+2Fc^2^)/3'
_refine_ls_weighting_scheme calc
_refine_ls_wR_factor_gt 0.0710
_refine_ls_wR_factor_ref 0.0738
_reflns_number_gt 2583
_reflns_number_total 3008
_reflns_threshold_expression >2sigma(I)
_cod_data_source_file jo8012622_si_002.cif
_cod_data_source_block shelxl
_cod_database_code 4023683

loop_
_symmetry_equiv_pos_as_xyz
'x, y, z'
'-x, y+1/2, -z+1/2'
'-x, -y, -z'
'x, -y-1/2, z-1/2'

loop_
_atom_site_label
_atom_site_type_symbol
_atom_site_fract_x
_atom_site_fract_y
_atom_site_fract_z
_atom_site_U_iso_or_equiv
_atom_site_adp_type
_atom_site_occupancy
_atom_site_symmetry_multiplicity
_atom_site_calc_flag
_atom_site_refinement_flags
_atom_site_disorder_assembly
_atom_site_disorder_group
Se1 Se 0.540614(12) 0.47350(4) 0.423135(12) 0.01660(9) Uani 1 1 d . . .
C1 C 0.61137(11) 0.6702(4) 0.38209(12) 0.0143(4) Uani 1 1 d . . .
C2 C 0.59416(12) 0.8660(4) 0.31196(12) 0.0176(4) Uani 1 1 d . . .
H2 H 0.5400 0.9158 0.2764 0.021 Uiso 1 1 calc R . .
C3 C 0.65703(14) 0.9827(4) 0.29618(13) 0.0173(4) Uani 1 1 d . . .
H3 H 0.6455 1.1134 0.2487 0.021 Uiso 1 1 calc R . .
C4 C 0.73912(12) 0.9161(4) 0.34810(13) 0.0150(4) Uani 1 1 d . . .
C5 C 0.80514(14) 1.0357(4) 0.33431(14) 0.0178(4) Uani 1 1 d . . .
H5 H 0.7962 1.1677 0.2876 0.021 Uiso 1 1 calc R . .
C6 C 0.88259(14) 0.9618(4) 0.38821(14) 0.0182(4) Uani 1 1 d . . .
H6 H 0.9265 1.0445 0.3781 0.022 Uiso 1 1 calc R . .
C7 C 0.89836(12) 0.7675(4) 0.45776(12) 0.0161(4) Uani 1 1 d . . .
H7 H 0.9526 0.7216 0.4939 0.019 Uiso 1 1 calc R . .
C8 C 0.83596(12) 0.6412(4) 0.47460(12) 0.0136(4) Uani 1 1 d . . .
C9 C 0.84816(12) 0.4307(4) 0.54638(12) 0.0133(4) Uani 1 1 d . . .
C10 C 0.92269(12) 0.3397(4) 0.60444(12) 0.0167(4) Uani 1 1 d . . .
H10 H 0.9699 0.4153 0.5996 0.020 Uiso 1 1 calc R . .
C11 C 0.93035(12) 0.1384(4) 0.67030(12) 0.0180(4) Uani 1 1 d . . .
H11 H 0.9827 0.0804 0.7091 0.022 Uiso 1 1 calc R . .
C12 C 0.86412(14) 0.0224(4) 0.68036(13) 0.0180(4) Uani 1 1 d . . .
H12 H 0.8709 -0.1156 0.7252 0.022 Uiso 1 1 calc R . .
C13 C 0.78609(12) 0.1088(4) 0.62396(12) 0.0145(4) Uani 1 1 d . . .
C14 C 0.71401(14) 0.0040(4) 0.63059(13) 0.0174(4) Uani 1 1 d . . .
H14 H 0.7184 -0.1344 0.6747 0.021 Uiso 1 1 calc R . .
C15 C 0.63874(12) 0.0959(4) 0.57561(13) 0.0161(4) Uani 1 1 d . . .
H15 H 0.5918 0.0240 0.5818 0.019 Uiso 1 1 calc R . .
C16 C 0.63232(11) 0.3005(4) 0.50926(12) 0.0147(4) Uani 1 1 d . . .
C17 C 0.70169(12) 0.3984(4) 0.50162(12) 0.0133(4) Uani 1 1 d . . .
C18 C 0.68986(12) 0.6005(4) 0.43270(12) 0.0129(4) Uani 1 1 d . . .
C19 C 0.75624(11) 0.7183(4) 0.41909(11) 0.0127(4) Uani 1 1 d . . .
C20 C 0.77921(11) 0.3124(4) 0.55718(12) 0.0131(4) Uani 1 1 d . . .

loop_
_atom_site_aniso_label
_atom_site_aniso_U_11
_atom_site_aniso_U_22
_atom_site_aniso_U_33
_atom_site_aniso_U_23
_atom_site_aniso_U_13
_atom_site_aniso_U_12
Se1 0.01172(13) 0.02043(13) 0.01614(13) -0.00063(8) 0.00394(9) -0.00021(8)
C1 0.0135(10) 0.0136(9) 0.0140(10) -0.0026(8) 0.0038(8) -0.0003(8)
C2 0.0176(11) 0.0172(10) 0.0138(10) -0.0006(8) 0.0020(8) 0.0034(9)
C3 0.0219(11) 0.0153(10) 0.0130(10) 0.0027(8) 0.0051(9) 0.0031(8)
C4 0.0182(11) 0.0131(9) 0.0136(10) -0.0027(8) 0.0060(8) -0.0008(8)
C5 0.0238(12) 0.0159(10) 0.0163(10) 0.0017(8) 0.0107(9) -0.0004(9)
C6 0.0185(11) 0.0169(10) 0.0227(11) -0.0039(8) 0.0120(9) -0.0031(8)
C7 0.0139(10) 0.0159(10) 0.0174(10) -0.0031(8) 0.0050(8) 0.0012(8)
C8 0.0156(10) 0.0099(9) 0.0143(10) -0.0028(8) 0.0048(8) 0.0012(8)
C9 0.0149(10) 0.0117(9) 0.0127(9) -0.0032(7) 0.0048(8) 0.0019(8)
C10 0.0157(10) 0.0142(9) 0.0189(10) -0.0031(8) 0.0056(9) 0.0010(8)
C11 0.0165(11) 0.0178(10) 0.0146(10) -0.0029(8) 0.0006(8) 0.0046(9)
C12 0.0238(12) 0.0138(10) 0.0136(10) -0.0002(8) 0.0046(9) 0.0029(8)
C13 0.0177(11) 0.0114(9) 0.0132(10) -0.0027(8) 0.0048(8) 0.0006(8)
C14 0.0233(12) 0.0148(10) 0.0141(10) 0.0003(8) 0.0074(9) -0.0002(8)
C15 0.0195(11) 0.0140(9) 0.0170(10) -0.0029(8) 0.0097(9) -0.0049(8)
C16 0.0147(10) 0.0140(9) 0.0132(9) -0.0025(8) 0.0031(8) 0.0006(8)
C17 0.0151(10) 0.0125(9) 0.0114(9) -0.0025(7) 0.0042(8) 0.0018(8)
C18 0.0142(10) 0.0118(9) 0.0124(9) -0.0024(7) 0.0050(8) 0.0002(8)
C19 0.0145(10) 0.0109(9) 0.0118(9) -0.0028(7) 0.0042(8) 0.0003(8)
C20 0.0171(10) 0.0093(9) 0.0119(9) -0.0044(7) 0.0048(8) 0.0000(8)

loop_
_atom_type_symbol
_atom_type_description
_atom_type_scat_dispersion_real
_atom_type_scat_dispersion_imag
_atom_type_scat_source
C C 0.0033 0.0016 'International Tables Vol C Tables 4.2.6.8 and 6.1.1.4'
H H 0.0000 0.0000 'International Tables Vol C Tables 4.2.6.8 and 6.1.1.4'
Se Se -0.0929 2.2259 'International Tables Vol C Tables 4.2.6.8 and 6.1.1.4'

loop_
_geom_angle_atom_site_label_1
_geom_angle_atom_site_label_2
_geom_angle_atom_site_label_3
_geom_angle
_geom_angle_site_symmetry_1
_geom_angle_site_symmetry_3
_geom_angle_publ_flag
C16 Se1 C1 87.89(8) . . ?
C18 C1 C2 119.89(18) . . ?
C18 C1 Se1 110.07(14) . . ?
C2 C1 Se1 130.03(15) . . ?
C3 C2 C1 118.66(19) . . ?
C3 C2 H2 120.7 . . ?
C1 C2 H2 120.7 . . ?
C2 C3 C4 122.62(19) . . ?
C2 C3 H3 118.7 . . ?
C4 C3 H3 118.7 . . ?
C5 C4 C3 124.02(19) . . ?
C5 C4 C19 117.46(19) . . ?
C3 C4 C19 118.52(18) . . ?
C6 C5 C4 120.19(19) . . ?
C6 C5 H5 119.9 . . ?
C4 C5 H5 119.9 . . ?
C5 C6 C7 121.63(19) . . ?
C5 C6 H6 119.2 . . ?
C7 C6 H6 119.2 . . ?
C8 C7 C6 121.00(19) . . ?
C8 C7 H7 119.5 . . ?
C6 C7 H7 119.5 . . ?
C7 C8 C19 117.24(18) . . ?
C7 C8 C9 123.90(18) . . ?
C19 C8 C9 118.85(17) . . ?
C10 C9 C20 116.88(18) . . ?
C10 C9 C8 124.08(18) . . ?
C20 C9 C8 119.04(18) . . ?
C9 C10 C11 121.47(19) . . ?
C9 C10 H10 119.3 . . ?
C11 C10 H10 119.3 . . ?
C12 C11 C10 121.73(19) . . ?
C12 C11 H11 119.1 . . ?
C10 C11 H11 119.1 . . ?
C11 C12 C13 119.82(19) . . ?
C11 C12 H12 120.1 . . ?
C13 C12 H12 120.1 . . ?
C12 C13 C20 117.83(19) . . ?
C12 C13 C14 123.61(19) . . ?
C20 C13 C14 118.57(18) . . ?
C15 C14 C13 122.41(19) . . ?
C15 C14 H14 118.8 . . ?
C13 C14 H14 118.8 . . ?
C14 C15 C16 118.73(19) . . ?
C14 C15 H15 120.6 . . ?
C16 C15 H15 120.6 . . ?
C17 C16 C15 119.11(18) . . ?
C17 C16 Se1 110.34(14) . . ?
C15 C16 Se1 130.55(15) . . ?
C16 C17 C20 123.56(18) . . ?
C16 C17 C18 115.53(18) . . ?
C20 C17 C18 120.90(18) . . ?
C1 C18 C19 123.16(18) . . ?
C1 C18 C17 116.15(18) . . ?
C19 C18 C17 120.69(18) . . ?
C18 C19 C8 120.38(17) . . ?
C18 C19 C4 117.14(18) . . ?
C8 C19 C4 122.48(18) . . ?
C17 C20 C13 117.61(18) . . ?
C17 C20 C9 120.13(18) . . ?
C13 C20 C9 122.26(18) . . ?

loop_
_geom_bond_atom_site_label_1
_geom_bond_atom_site_label_2
_geom_bond_distance
_geom_bond_site_symmetry_2
_geom_bond_publ_flag
Se1 C16 1.8879(19) . ?
Se1 C1 1.8973(19) . ?
C1 C18 1.372(3) . ?
C1 C2 1.411(3) . ?
C2 C3 1.369(3) . ?
C2 H2 0.9500 . ?
C3 C4 1.425(3) . ?
C3 H3 0.9500 . ?
C4 C5 1.408(3) . ?
C4 C19 1.428(3) . ?
C5 C6 1.375(3) . ?
C5 H5 0.9500 . ?
C6 C7 1.403(3) . ?
C6 H6 0.9500 . ?
C7 C8 1.388(3) . ?
C7 H7 0.9500 . ?
C8 C19 1.417(3) . ?
C8 C9 1.487(3) . ?
C9 C10 1.379(3) . ?
C9 C20 1.430(3) . ?
C10 C11 1.400(3) . ?
C10 H10 0.9500 . ?
C11 C12 1.375(3) . ?
C11 H11 0.9500 . ?
C12 C13 1.409(3) . ?
C12 H12 0.9500 . ?
C13 C20 1.421(3) . ?
C13 C14 1.429(3) . ?
C14 C15 1.373(3) . ?
C14 H14 0.9500 . ?
C15 C16 1.421(3) . ?
C15 H15 0.9500 . ?
C16 C17 1.381(3) . ?
C17 C20 1.398(3) . ?
C17 C18 1.427(3) . ?
C18 C19 1.410(3) . ?

loop_
_geom_torsion_atom_site_label_1
_geom_torsion_atom_site_label_2
_geom_torsion_atom_site_label_3
_geom_torsion_atom_site_label_4
_geom_torsion
_geom_torsion_site_symmetry_1
_geom_torsion_site_symmetry_2
_geom_torsion_site_symmetry_3
_geom_torsion_site_symmetry_4
_geom_torsion_publ_flag
C16 Se1 C1 C18 -1.14(14) . . . . ?
C16 Se1 C1 C2 179.56(19) . . . . ?
C18 C1 C2 C3 -0.1(3) . . . . ?
Se1 C1 C2 C3 179.18(14) . . . . ?
C1 C2 C3 C4 -0.5(3) . . . . ?
C2 C3 C4 C5 -179.09(18) . . . . ?
C2 C3 C4 C19 0.3(3) . . . . ?
C3 C4 C5 C6 179.29(18) . . . . ?
C19 C4 C5 C6 -0.2(3) . . . . ?
C4 C5 C6 C7 0.1(3) . . . . ?
C5 C6 C7 C8 0.2(3) . . . . ?
C6 C7 C8 C19 -0.4(3) . . . . ?
C6 C7 C8 C9 179.18(17) . . . . ?
C7 C8 C9 C10 0.5(3) . . . . ?
C19 C8 C9 C10 -179.92(17) . . . . ?
C7 C8 C9 C20 -179.48(17) . . . . ?
C19 C8 C9 C20 0.1(3) . . . . ?
C20 C9 C10 C11 0.7(3) . . . . ?
C8 C9 C10 C11 -179.38(17) . . . . ?
C9 C10 C11 C12 -0.1(3) . . . . ?
C10 C11 C12 C13 -0.7(3) . . . . ?
C11 C12 C13 C20 0.9(3) . . . . ?
C11 C12 C13 C14 -178.82(18) . . . . ?
C12 C13 C14 C15 178.85(18) . . . . ?
C20 C13 C14 C15 -0.9(3) . . . . ?
C13 C14 C15 C16 0.6(3) . . . . ?
C14 C15 C16 C17 0.6(3) . . . . ?
C14 C15 C16 Se1 179.99(14) . . . . ?
C1 Se1 C16 C17 0.78(14) . . . . ?
C1 Se1 C16 C15 -178.66(18) . . . . ?
C15 C16 C17 C20 -1.5(3) . . . . ?
Se1 C16 C17 C20 178.98(15) . . . . ?
C15 C16 C17 C18 179.25(17) . . . . ?
Se1 C16 C17 C18 -0.3(2) . . . . ?
C2 C1 C18 C19 0.7(3) . . . . ?
Se1 C1 C18 C19 -178.67(14) . . . . ?
C2 C1 C18 C17 -179.34(17) . . . . ?
Se1 C1 C18 C17 1.3(2) . . . . ?
C16 C17 C18 C1 -0.7(3) . . . . ?
C20 C17 C18 C1 -179.96(17) . . . . ?
C16 C17 C18 C19 179.25(16) . . . . ?
C20 C17 C18 C19 0.0(3) . . . . ?
C1 C18 C19 C8 178.95(17) . . . . ?
C17 C18 C19 C8 -1.0(3) . . . . ?
C1 C18 C19 C4 -0.8(3) . . . . ?
C17 C18 C19 C4 179.25(17) . . . . ?
C7 C8 C19 C18 -179.48(17) . . . . ?
C9 C8 C19 C18 1.0(3) . . . . ?
C7 C8 C19 C4 0.3(3) . . . . ?
C9 C8 C19 C4 -179.30(17) . . . . ?
C5 C4 C19 C18 179.74(17) . . . . ?
C3 C4 C19 C18 0.3(3) . . . . ?
C5 C4 C19 C8 0.0(3) . . . . ?
C3 C4 C19 C8 -179.48(17) . . . . ?
C16 C17 C20 C13 1.2(3) . . . . ?
C18 C17 C20 C13 -179.62(17) . . . . ?
C16 C17 C20 C9 -178.17(17) . . . . ?
C18 C17 C20 C9 1.0(3) . . . . ?
C12 C13 C20 C17 -179.73(16) . . . . ?
C14 C13 C20 C17 0.0(3) . . . . ?
C12 C13 C20 C9 -0.4(3) . . . . ?
C14 C13 C20 C9 179.37(16) . . . . ?
C10 C9 C20 C17 178.94(17) . . . . ?
C8 C9 C20 C17 -1.0(3) . . . . ?
C10 C9 C20 C13 -0.4(3) . . . . ?
C8 C9 C20 C13 179.64(17) . . . . ?

loop_
_cod_related_entry_id
_cod_related_entry_database
_cod_related_entry_code
1 ChemSpider 30658747
